data_9014273
loop_
_publ_author_name
'Shirane, G.'
'Danner, H.'
'Pepinsky, R.'

_publ_section_title
;
 Neutron diffraction study of orthorhombic BaTiO3
 Note: tetragonal structure
;
_journal_name_full 'Physical Review'
_journal_page_first 856
_journal_page_last 860
_journal_paper_doi 10.1103/PhysRev.105.856
_journal_volume 105
_journal_year 1957
_chemical_compound_source Synthetic
_chemical_formula_sum 'Ba O3 Ti'
_space_group_IT_number 99
_symmetry_space_group_name_Hall 'P 4 -2'
_symmetry_space_group_name_H-M 'P 4 m m'
_cell_angle_alpha 90
_cell_angle_beta 90
_cell_angle_gamma 90
_cell_formula_units_Z 1
_cell_length_a 3.986
_cell_length_b 3.986
_cell_length_c 4.026
_cell_volume 63.966
_database_code_amcsd 0018582
_exptl_crystal_density_diffrn 6.054
_cod_original_formula_sum 'Ba Ti O3'
_cod_database_code 9014273
_amcsd_formula_title BaTiO3

loop_
_space_group_symop_operation_xyz
x,y,z
-y,-x,z
-y,x,z
x,-y,z
-x,-y,z
y,x,z
y,-x,z
-x,y,z

loop_
_atom_site_label
_atom_site_fract_x
_atom_site_fract_y
_atom_site_fract_z
_atom_site_type_symbol
_atom_site_attached_hydrogens
Ba 0.00000 0.00000 0.00000 Ba 0
Ti 0.50000 0.50000 0.26500 Ti 0
OI 0.50000 0.50000 -0.02300 O 0
OII1 0.50000 0.00000 0.23600 O 0

loop_
_cod_changelog_entry_id
_cod_changelog_entry_author
_cod_changelog_entry_date
_cod_changelog_entry_text
1
;cod-tools version 3.8.0
Id: cif_guess_AMCSD_atom_types 9581 2023-05-17 12:35:41Z saulius
;
2023-05-23T09:21:08+03:00
;Derived atom types and hydrogen counts
from atom names that follow the AMCSD naming convention
(Wat == water, O-H == hydroxyl).
;

loop_
_cod_related_entry_id
_cod_related_entry_database
_cod_related_entry_code
1 AMCSD 0018582
